data_4313547
loop_
_publ_author_name
'Richard D. Adams'
'Burjor Captain'
'Wei Fu'
'Perry J. Pellechia'

_publ_section_title
;
 Dynamical Intramolecular Metal-to-Metal Ligand Exchange of Phosphine and
 Thioether Ligands in Derivatives PtRu5(CO)16(\m6-C)
;
_journal_name_full 'Inorganic Chemistry'
_journal_page_first 3111
_journal_page_last 3118
_journal_paper_doi 10.1021/ic0207000
_journal_volume 42
_journal_year 2003
_chemical_formula_sum 'C37 H28 O14 P2 Pt Ru5'
_chemical_formula_weight 1459.01
_space_group_IT_number 11
_symmetry_cell_setting monoclinic
_symmetry_Int_Tables_number 11
_symmetry_space_group_name_Hall '-P 2yb'
_symmetry_space_group_name_H-M 'P 1 21/m 1'
_audit_creation_date 1999-09-21
_audit_creation_method 'by teXsan v1.8'
_cell_angle_alpha 90
_cell_angle_beta 113.41(1)
_cell_angle_gamma 90
_cell_formula_units_Z 2
_cell_length_a 9.407(1)
_cell_length_b 25.955(7)
_cell_length_c 9.980(1)
_cell_measurement_reflns_used 15
_cell_measurement_temperature 293.2
_cell_measurement_theta_max 3.5
_cell_measurement_theta_min 2.4
_cell_volume 2236.1(7)
_computing_cell_refinement 'MSC/AFC Diffractometer Control'
_computing_data_collection 'MSC/AFC Diffractometer Control'
_computing_data_reduction 'teXsan (MSC, 1992-1997)'
_computing_publication_material 'teXsan (MSC, 1992-1997)'
_computing_structure_refinement 'teXsan (MSC, 1992-1997)'
_computing_structure_solution
;
SIR92 (Altomare, et. al. 1993)
;
_diffrn_ambient_temperature 293.2
_diffrn_measurement_device_type 'Rigaku AFC6S'
_diffrn_measurement_method \w-2\q
_diffrn_orient_matrix_UB_11 -0.04711
_diffrn_orient_matrix_UB_12 -0.02210
_diffrn_orient_matrix_UB_13 -0.08929
_diffrn_orient_matrix_UB_21 -0.00028
_diffrn_orient_matrix_UB_22 0.03011
_diffrn_orient_matrix_UB_23 -0.06291
_diffrn_orient_matrix_UB_31 0.10586
_diffrn_orient_matrix_UB_32 -0.00972
_diffrn_orient_matrix_UB_33 0.00773
_diffrn_radiation_detector 'scintillation counter'
_diffrn_radiation_monochromator graphite
_diffrn_radiation_source 'X-ray tube'
_diffrn_radiation_type 'Mo K\a'
_diffrn_radiation_wavelength 0.7107
_diffrn_reflns_av_R_equivalents 0.01559
_diffrn_reflns_av_sigmaI/netI 0.020
_diffrn_reflns_limit_h_max 10
_diffrn_reflns_limit_h_min 0
_diffrn_reflns_limit_k_max 28
_diffrn_reflns_limit_k_min 0
_diffrn_reflns_limit_l_max 10
_diffrn_reflns_limit_l_min -10
_diffrn_reflns_number 3412
_diffrn_reflns_reduction_process 'Lp corrections applied'
_diffrn_reflns_theta_max 23.00
_diffrn_reflns_theta_min 0.79
_diffrn_standards_decay_% 1.92
_diffrn_standards_interval_count 150
_diffrn_standards_number 3
_exptl_absorpt_coefficient_mu 4.882
_exptl_absorpt_correction_T_max 1.000
_exptl_absorpt_correction_T_min 0.451
_exptl_absorpt_correction_type
;
\DF (DIFABS; Walker & Stuart, 1983)
;
_exptl_crystal_colour --------------------
_exptl_crystal_density_diffrn 2.167
_exptl_crystal_density_meas ?
_exptl_crystal_description ----------
_exptl_crystal_F_000 1380.00
_exptl_crystal_size_max 0.00
_exptl_crystal_size_mid 0.00
_exptl_crystal_size_min 0.00
_refine_diff_density_max 0.97
_refine_diff_density_min -1.48
_refine_ls_extinction_coef 0.00000020(3)
_refine_ls_extinction_expression 'equ(3) Acta Cryst.(1968) A24, p213.'
_refine_ls_extinction_method 'Zachariasen (1967)'
_refine_ls_goodness_of_fit_all 1.301
_refine_ls_goodness_of_fit_ref 1.301
_refine_ls_hydrogen_treatment noref
_refine_ls_matrix_type full
_refine_ls_number_constraints 0
_refine_ls_number_parameters 287
_refine_ls_number_reflns 2637
_refine_ls_number_restraints 0
_refine_ls_R_factor_all 0.0343
_refine_ls_R_factor_gt 0.0343
_refine_ls_shift/esd_max 0.0050
_refine_ls_shift/esd_mean 0.0020
_refine_ls_structure_factor_coef F
_refine_ls_weighting_details 'w = 1/[\s^2^(Fo) + 0.00090|Fo|^2^]'
_refine_ls_weighting_scheme calc
_refine_ls_wR_factor_all 0.0462
_refine_ls_wR_factor_ref 0.0462
_reflns_number_gt 2637
_reflns_number_total 3197
_reflns_threshold_expression I>3.00\s(I)
_cod_data_source_file ic0207000_2.cif
_cod_data_source_block afc6s.xtl_master_file
_cod_depositor_comments
;
The following automatic conversions were performed:

'_exptl_crystal_density_meas' value 'not measured' was changed to '?'
- the value is perceived as not measured.

Automatic conversion script
Id: cif_fix_values 3008 2015-01-20 13:52:24Z robertas 

The following automatic conversions were performed:

'_refine_ls_weighting_scheme' value 'w = 1/[\s^2^(Fo) +
0.00090|Fo|^2^]' was changed to 'calc'. New tag
'_refine_ls_weighting_details' was created. The value of the new tag
was set to 'w = 1/[\s^2^(Fo) + 0.00090|Fo|^2^]'.

Automatic conversion script
Id: cif_fix_values 3143 2015-03-26 13:38:13Z robertas 
;
_cod_original_cell_volume 2236.0(7)
_cod_original_sg_symbol_H-M 'P 21/m '
_cod_original_formula_sum 'C37 H28 O14 P2 Pt Ru5 '
_cod_database_code 4313547

loop_
_symmetry_equiv_pos_as_xyz
'   +x,   +y,   +z'
'   -x,1/2+y,   -z'
'   -x,   -y,   -z'
'   +x,1/2-y,   +z'

loop_
_atom_site_label
_atom_site_fract_x
_atom_site_fract_y
_atom_site_fract_z
_atom_site_U_iso_or_equiv
_atom_site_occupancy
_atom_site_refinement_flags
_atom_site_adp_type
_atom_site_calc_flag
_atom_site_calc_attached_atom
Pt(1) -0.39119(5) 0.2500 0.58053(4) 0.0340(1) 0.500 ST Uani d ?
Ru(1) 0.05668(9) 0.2500 0.88826(8) 0.0308(2) 0.500 ST Uani d ?
Ru(2) -0.1019(1) 0.2500 0.56638(9) 0.0355(3) 0.500 ST Uani d ?
Ru(3) -0.15244(7) 0.16989(2) 0.74923(6) 0.0290(2) 1.000 . Uani d ?
Ru(4) -0.2563(1) 0.2500 0.89327(8) 0.0293(2) 0.500 ST Uani d ?
P(1) -0.3473(3) 0.11395(9) 0.6014(2) 0.0426(6) 1.000 . Uani d ?
O(10) -0.382(1) 0.2500 0.2801(9) 0.081(4) 0.500 ST Uani d ?
O(11) -0.732(1) 0.2500 0.418(1) 0.129(6) 0.500 ST Uani d ?
O(12) -0.464(1) 0.1718(4) 0.949(1) 0.155(6) 1.000 . Uani d ?
O(13) -0.035(2) 0.2500 1.206(1) 0.24(1) 0.500 ST Uani d ?
O(14) 0.2431(9) 0.1653(3) 1.0937(8) 0.096(3) 1.000 . Uani d ?
O(15) 0.284(1) 0.2500 0.745(1) 0.147(6) 0.500 ST Uani d ?
O(16) -0.1143(9) 0.1083(3) 1.0180(7) 0.079(2) 1.000 . Uani d ?
O(17) 0.1011(9) 0.1061(3) 0.7146(9) 0.086(3) 1.000 . Uani d ?
O(18) 0.000(1) 0.1644(4) 0.418(1) 0.135(4) 1.000 . Uani d ?
C(1) -0.169(1) 0.2500 0.7365(9) 0.027(3) 0.500 ST Uani d ?
C(10) -0.314(1) 0.2500 0.408(1) 0.048(4) 0.500 ST Uani d ?
C(11) -0.603(2) 0.2500 0.480(1) 0.064(5) 0.500 ST Uani d ?
C(12) -0.382(1) 0.1999(4) 0.925(1) 0.077(4) 1.000 . Uani d ?
C(13) -0.111(2) 0.2500 1.088(2) 0.113(8) 0.500 ST Uani d ?
C(14) 0.171(1) 0.1964(3) 1.0170(9) 0.051(3) 1.000 . Uani d ?
C(15) 0.178(1) 0.2500 0.777(1) 0.074(5) 0.500 ST Uani d ?
C(16) -0.134(1) 0.1317(3) 0.9144(8) 0.047(3) 1.000 . Uani d ?
C(17) 0.000(1) 0.1297(4) 0.7209(9) 0.052(3) 1.000 . Uani d ?
C(18) -0.036(1) 0.1958(4) 0.475(1) 0.070(4) 1.000 . Uani d ?
C(21) -0.418(1) 0.1221(4) 0.4073(9) 0.070(3) 1.000 . Uani d ?
C(22) -0.523(1) 0.1104(4) 0.636(1) 0.073(3) 1.000 . Uani d ?
C(31) -0.277(1) 0.0474(3) 0.6288(8) 0.045(2) 1.000 . Uani d ?
C(32) -0.209(1) 0.0250(4) 0.540(1) 0.060(3) 1.000 . Uani d ?
C(33) -0.144(1) -0.0238(4) 0.569(1) 0.071(4) 1.000 . Uani d ?
C(34) -0.145(1) -0.0507(4) 0.687(1) 0.071(4) 1.000 . Uani d ?
C(35) -0.208(1) -0.0299(5) 0.776(1) 0.074(4) 1.000 . Uani d ?
C(36) -0.274(1) 0.0188(4) 0.748(1) 0.062(3) 1.000 . Uani d ?
C(41) 0.429(2) 0.0464(5) -0.023(2) 0.100(6) 1.000 . Uani d ?
C(42) 0.581(2) 0.0432(6) 0.069(2) 0.097(6) 1.000 . Uani d ?
C(43) 0.653(2) -0.0049(8) 0.093(1) 0.099(5) 1.000 . Uani d ?
H(1) -0.4635 0.1553 0.3763 0.074 1.000 . Uiso c ?
H(2) -0.3401 0.1167 0.3705 0.074 1.000 . Uiso c ?
H(3) -0.5011 0.0969 0.3562 0.074 1.000 . Uiso c ?
H(4) -0.5834 0.1414 0.6022 0.070 1.000 . Uiso c ?
H(5) -0.5870 0.0820 0.5827 0.070 1.000 . Uiso c ?
H(6) -0.5007 0.1061 0.7362 0.070 1.000 . Uiso c ?
H(7) -0.2103 0.0444 0.4551 0.070 1.000 . Uiso c ?
H(8) -0.0986 -0.0388 0.5047 0.079 1.000 . Uiso c ?
H(9) -0.0975 -0.0872 0.7072 0.081 1.000 . Uiso c ?
H(10) -0.2111 -0.0495 0.8569 0.081 1.000 . Uiso c ?
H(11) -0.3178 0.0333 0.8115 0.070 1.000 . Uiso c ?
H(12) 0.3746 0.0811 -0.0409 0.108 1.000 . Uiso c ?
H(13) 0.6353 0.0734 0.1186 0.110 1.000 . Uiso c ?
H(14) 0.7655 -0.0068 0.1543 0.108 1.000 . Uiso c ?

loop_
_atom_site_aniso_label
_atom_site_aniso_U_11
_atom_site_aniso_U_22
_atom_site_aniso_U_33
_atom_site_aniso_U_12
_atom_site_aniso_U_13
_atom_site_aniso_U_23
Pt(1) 0.0277(3) 0.0395(3) 0.0320(3) 0.0000 0.0088(2) 0.0000
Ru(1) 0.0261(5) 0.0278(5) 0.0349(4) 0.0000 0.0083(4) 0.0000
Ru(2) 0.0415(6) 0.0393(6) 0.0349(5) 0.0000 0.0252(4) 0.0000
Ru(3) 0.0329(4) 0.0218(4) 0.0334(3) -0.0012(3) 0.0143(3) -0.0033(3)
Ru(4) 0.0356(5) 0.0287(5) 0.0301(4) 0.0000 0.0199(4) 0.0000
P(1) 0.045(1) 0.035(1) 0.045(1) -0.012(1) 0.0152(9) -0.009(1)
O(10) 0.087(7) 0.11(1) 0.035(5) 0.0000 0.018(5) 0.0000
O(11) 0.045(7) 0.21(2) 0.106(9) 0.0000 0.006(7) 0.0000
O(12) 0.22(1) 0.065(6) 0.29(1) -0.035(7) 0.22(1) -0.010(7)
O(13) 0.11(1) 0.58(4) 0.027(6) 0.0000 0.018(7) 0.0000
O(14) 0.081(5) 0.066(6) 0.104(6) 0.020(5) -0.003(4) 0.031(5)
O(15) 0.041(6) 0.32(2) 0.094(8) 0.0000 0.044(6) 0.0000
O(16) 0.119(6) 0.054(5) 0.057(4) 0.000(4) 0.028(4) 0.023(4)
O(17) 0.062(4) 0.072(6) 0.135(6) 0.019(4) 0.051(4) -0.029(5)
O(18) 0.21(1) 0.107(8) 0.146(8) 0.025(8) 0.128(8) -0.045(6)
C(1) 0.024(5) 0.032(7) 0.027(5) 0.0000 0.012(4) 0.0000
C(10) 0.050(7) 0.061(9) 0.027(6) 0.0000 0.010(5) 0.0000
C(11) 0.042(8) 0.09(1) 0.047(7) 0.0000 0.003(6) 0.0000
C(12) 0.12(1) 0.032(6) 0.119(9) -0.006(6) 0.086(8) -0.002(6)
C(13) 0.07(1) 0.21(3) 0.041(8) 0.0000 0.014(8) 0.0000
C(14) 0.052(5) 0.029(5) 0.055(5) 0.003(4) 0.003(4) 0.001(4)
C(15) 0.032(8) 0.11(2) 0.074(9) 0.0000 0.018(7) 0.0000
C(16) 0.059(5) 0.028(5) 0.046(5) -0.012(4) 0.012(4) -0.004(4)
C(17) 0.058(6) 0.035(6) 0.064(5) -0.013(5) 0.025(4) -0.019(4)
C(18) 0.093(8) 0.071(8) 0.065(6) 0.007(6) 0.051(6) -0.012(5)
C(21) 0.093(8) 0.051(7) 0.044(5) -0.012(6) 0.005(5) -0.002(5)
C(22) 0.038(5) 0.077(8) 0.104(8) -0.021(5) 0.026(5) -0.021(6)
C(31) 0.052(5) 0.030(5) 0.053(5) -0.014(4) 0.020(4) -0.015(4)
C(32) 0.076(7) 0.046(7) 0.069(6) -0.019(6) 0.041(5) -0.017(5)
C(33) 0.080(7) 0.048(7) 0.101(8) -0.023(6) 0.053(6) -0.029(6)
C(34) 0.092(8) 0.037(6) 0.081(7) -0.007(6) 0.030(6) -0.018(6)
C(35) 0.095(8) 0.056(8) 0.073(6) -0.001(7) 0.036(6) 0.004(6)
C(36) 0.096(8) 0.037(7) 0.061(5) 0.004(6) 0.039(5) -0.004(5)
C(41) 0.16(2) 0.055(9) 0.13(1) 0.01(1) 0.10(1) 0.017(9)
C(42) 0.14(1) 0.08(1) 0.10(1) -0.03(1) 0.08(1) -0.014(8)
C(43) 0.11(1) 0.10(1) 0.097(9) 0.00(1) 0.054(8) 0.025(9)

loop_
_atom_type_symbol
_atom_type_oxidation_number
_atom_type_number_in_cell
_atom_type_scat_dispersion_real
_atom_type_scat_dispersion_imag
_atom_type_scat_source
Pt 0 2 -2.352 8.388
;International Tables for Crystallography
(1992, Vol. C, Tables 4.2.6.8 and 6.1.1.1)
;
Ru 0 10 -1.420 0.836
;International Tables for Crystallography
(1992, Vol. C, Tables 4.2.6.8 and 6.1.1.1)
;
P 0 4 0.090 0.095
;International Tables for Crystallography
(1992, Vol. C, Tables 4.2.6.8 and 6.1.1.1)
;
O 0 28 0.008 0.006
;International Tables for Crystallography
(1992, Vol. C, Tables 4.2.6.8 and 6.1.1.1)
;
C 0 74 0.002 0.002
;International Tables for Crystallography
(1992, Vol. C, Tables 4.2.6.8 and 6.1.1.1)
;
H 0 56 0.000 0.000
;International Tables for Crystallography
(1992, Vol. C, Table 6.1.1.2)
;

loop_
_geom_angle_atom_site_label_1
_geom_angle_atom_site_label_2
_geom_angle_atom_site_label_3
_geom_angle
_geom_angle_site_symmetry_1
_geom_angle_site_symmetry_2
_geom_angle_site_symmetry_3
_geom_angle_publ_flag
Ru(2) Pt(1) Ru(3) 60.28(2) . . . yes
Ru(2) Pt(1) Ru(3) 60.28(2) . . 4 yes
Ru(2) Pt(1) Ru(4) 92.10(3) . . . yes
Ru(2) Pt(1) C(1) 46.8(2) . . . yes
Ru(2) Pt(1) C(10) 45.6(3) . . . yes
Ru(2) Pt(1) C(11) 147.3(4) . . . yes
Ru(3) Pt(1) Ru(3) 86.56(2) . . 4 yes
Ru(3) Pt(1) Ru(4) 59.03(1) . . . yes
Ru(3) Pt(1) C(1) 43.28(1) . . . yes
Ru(3) Pt(1) C(10) 92.0(2) . . . yes
Ru(3) Pt(1) C(11) 134.8(1) . . . yes
Ru(3) Pt(1) Ru(4) 59.03(1) 4 . . yes
Ru(3) Pt(1) C(1) 43.28(1) 4 . . yes
Ru(3) Pt(1) C(10) 92.0(2) 4 . . yes
Ru(3) Pt(1) C(11) 134.8(1) 4 . . yes
Ru(4) Pt(1) C(1) 45.3(2) . . . yes
Ru(4) Pt(1) C(10) 137.7(3) . . . yes
Ru(4) Pt(1) C(11) 120.6(4) . . . yes
C(1) Pt(1) C(10) 92.4(4) . . . yes
C(1) Pt(1) C(11) 165.9(5) . . . yes
C(10) Pt(1) C(11) 101.7(5) . . . yes
Ru(2) Ru(1) Ru(3) 60.85(2) . . . yes
Ru(2) Ru(1) Ru(3) 60.85(2) . . 4 yes
Ru(2) Ru(1) Ru(4) 86.70(3) . . . yes
Ru(2) Ru(1) C(1) 43.4(2) . . . yes
Ru(2) Ru(1) C(14) 129.6(3) . . . yes
Ru(2) Ru(1) C(14) 129.6(3) . . 4 yes
Ru(2) Ru(1) C(15) 61.4(4) . . . yes
Ru(3) Ru(1) Ru(3) 95.03(3) . . 4 yes
Ru(3) Ru(1) Ru(4) 60.32(2) . . . yes
Ru(3) Ru(1) C(1) 47.52(2) . . . yes
Ru(3) Ru(1) C(14) 83.6(3) . . . yes
Ru(3) Ru(1) C(14) 164.7(3) . . 4 yes
Ru(3) Ru(1) C(15) 100.2(3) . . . yes
Ru(3) Ru(1) Ru(4) 60.32(2) 4 . . yes
Ru(3) Ru(1) C(1) 47.52(2) 4 . . yes
Ru(3) Ru(1) C(14) 164.7(3) 4 . . yes
Ru(3) Ru(1) C(14) 83.6(3) 4 . 4 yes
Ru(3) Ru(1) C(15) 100.2(3) 4 . . yes
Ru(4) Ru(1) C(1) 43.3(2) . . . yes
Ru(4) Ru(1) C(14) 106.5(3) . . . yes
Ru(4) Ru(1) C(14) 106.5(3) . . 4 yes
Ru(4) Ru(1) C(15) 148.1(4) . . . yes
C(1) Ru(1) C(14) 129.3(3) . . . yes
C(1) Ru(1) C(14) 129.3(3) . . 4 yes
C(1) Ru(1) C(15) 104.7(5) . . . yes
C(14) Ru(1) C(14) 93.7(5) . . 4 yes
C(14) Ru(1) C(15) 95.1(4) . . . yes
C(14) Ru(1) C(15) 95.1(4) 4 . . yes
Pt(1) Ru(2) Ru(1) 91.51(3) . . . yes
Pt(1) Ru(2) Ru(3) 64.14(2) . . . yes
Pt(1) Ru(2) Ru(3) 64.14(2) . . 4 yes
Pt(1) Ru(2) C(1) 47.4(2) . . . yes
Pt(1) Ru(2) C(10) 49.5(3) . . . yes
Pt(1) Ru(2) C(18) 122.3(3) . . . yes
Pt(1) Ru(2) C(18) 122.3(3) . . 4 yes
Ru(1) Ru(2) Ru(3) 57.27(2) . . . yes
Ru(1) Ru(2) Ru(3) 57.27(2) . . 4 yes
Ru(1) Ru(2) C(1) 44.1(2) . . . yes
Ru(1) Ru(2) C(10) 141.0(3) . . . yes
Ru(1) Ru(2) C(18) 113.5(3) . . . yes
Ru(1) Ru(2) C(18) 113.5(3) . . 4 yes
Ru(3) Ru(2) Ru(3) 90.52(3) . . 4 yes
Ru(3) Ru(2) C(1) 45.42(2) . . . yes
Ru(3) Ru(2) C(10) 97.8(2) . . . yes
Ru(3) Ru(2) C(18) 86.3(3) . . . yes
Ru(3) Ru(2) C(18) 170.1(3) . . 4 yes
Ru(3) Ru(2) C(1) 45.42(2) 4 . . yes
Ru(3) Ru(2) C(10) 97.8(2) 4 . . yes
Ru(3) Ru(2) C(18) 170.1(3) 4 . . yes
Ru(3) Ru(2) C(18) 86.3(3) 4 . 4 yes
C(1) Ru(2) C(10) 96.9(4) . . . yes
C(1) Ru(2) C(18) 131.7(3) . . . yes
C(1) Ru(2) C(18) 131.7(3) . . 4 yes
C(10) Ru(2) C(18) 91.9(4) . . . yes
C(10) Ru(2) C(18) 91.9(4) . . 4 yes
C(18) Ru(2) C(18) 95.2(6) . . 4 yes
Pt(1) Ru(3) Ru(1) 89.18(2) . . . yes
Pt(1) Ru(3) Ru(2) 55.58(2) . . . yes
Pt(1) Ru(3) Ru(4) 57.60(2) . . . yes
Pt(1) Ru(3) P(1) 81.60(6) . . . yes
Pt(1) Ru(3) C(1) 42.5(2) . . . yes
Pt(1) Ru(3) C(16) 129.8(3) . . . yes
Pt(1) Ru(3) C(17) 137.4(3) . . . yes
Ru(1) Ru(3) Ru(2) 61.88(2) . . . yes
Ru(1) Ru(3) Ru(4) 62.31(3) . . . yes
Ru(1) Ru(3) P(1) 169.95(6) . . . yes
Ru(1) Ru(3) C(1) 46.7(2) . . . yes
Ru(1) Ru(3) C(16) 99.0(2) . . . yes
Ru(1) Ru(3) C(17) 93.3(3) . . . yes
Ru(2) Ru(3) Ru(4) 88.28(2) . . . yes
Ru(2) Ru(3) P(1) 109.12(6) . . . yes
Ru(2) Ru(3) C(1) 44.0(2) . . . yes
Ru(2) Ru(3) C(16) 160.8(2) . . . yes
Ru(2) Ru(3) C(17) 88.7(3) . . . yes
Ru(4) Ru(3) P(1) 114.94(6) . . . yes
Ru(4) Ru(3) C(1) 44.4(2) . . . yes
Ru(4) Ru(3) C(16) 82.8(3) . . . yes
Ru(4) Ru(3) C(17) 153.6(2) . . . yes
P(1) Ru(3) C(1) 124.0(2) . . . yes
P(1) Ru(3) C(16) 90.0(2) . . . yes
P(1) Ru(3) C(17) 90.8(3) . . . yes
C(1) Ru(3) C(16) 124.1(3) . . . yes
C(1) Ru(3) C(17) 125.8(4) . . . yes
C(16) Ru(3) C(17) 91.8(4) . . . yes
Pt(1) Ru(4) Ru(1) 89.69(3) . . . yes
Pt(1) Ru(4) Ru(3) 63.37(2) . . . yes
Pt(1) Ru(4) Ru(3) 63.37(2) . . 4 yes
Pt(1) Ru(4) C(1) 45.8(2) . . . yes
Pt(1) Ru(4) C(12) 98.7(4) . . . yes
Pt(1) Ru(4) C(12) 98.7(4) . . 4 yes
Pt(1) Ru(4) C(13) 162.0(5) . . . yes
Ru(1) Ru(4) Ru(3) 57.37(2) . . . yes
Ru(1) Ru(4) Ru(3) 57.37(2) . . 4 yes
Ru(1) Ru(4) C(1) 43.9(2) . . . yes
Ru(1) Ru(4) C(12) 134.7(3) . . . yes
Ru(1) Ru(4) C(12) 134.7(3) . . 4 yes
Ru(1) Ru(4) C(13) 72.4(5) . . . yes
Ru(3) Ru(4) Ru(3) 91.26(3) . . 4 yes
Ru(3) Ru(4) C(1) 45.79(2) . . . yes
Ru(3) Ru(4) C(12) 87.0(3) . . . yes
Ru(3) Ru(4) C(12) 160.4(4) . . 4 yes
Ru(3) Ru(4) C(13) 105.1(4) . . . yes
Ru(3) Ru(4) C(1) 45.79(2) 4 . . yes
Ru(3) Ru(4) C(12) 160.4(4) 4 . . yes
Ru(3) Ru(4) C(12) 87.0(3) 4 . 4 yes
Ru(3) Ru(4) C(13) 105.1(4) 4 . . yes
C(1) Ru(4) C(12) 127.5(3) . . . yes
C(1) Ru(4) C(12) 127.5(3) . . 4 yes
C(1) Ru(4) C(13) 116.3(6) . . . yes
C(12) Ru(4) C(12) 88.2(6) . . 4 yes
C(12) Ru(4) C(13) 94.2(5) . . . yes
C(12) Ru(4) C(13) 94.2(5) 4 . . yes
Ru(3) P(1) C(21) 117.8(3) . . . yes
Ru(3) P(1) C(22) 117.1(3) . . . yes
Ru(3) P(1) C(31) 110.1(3) . . . yes
C(21) P(1) C(22) 103.6(5) . . . yes
C(21) P(1) C(31) 103.3(4) . . . yes
C(22) P(1) C(31) 103.1(5) . . . yes
Pt(1) C(1) Ru(1) 178.3(5) . . . yes
Pt(1) C(1) Ru(2) 85.8(3) . . . yes
Pt(1) C(1) Ru(3) 94.3(2) . . . yes
Pt(1) C(1) Ru(3) 94.3(2) . . 4 yes
Pt(1) C(1) Ru(4) 88.9(4) . . . yes
Ru(1) C(1) Ru(2) 92.5(4) . . . yes
Ru(1) C(1) Ru(3) 85.7(2) . . . yes
Ru(1) C(1) Ru(3) 85.7(2) . . 4 yes
Ru(1) C(1) Ru(4) 92.7(3) . . . yes
Ru(2) C(1) Ru(3) 90.6(2) . . . yes
Ru(2) C(1) Ru(3) 90.6(2) . . 4 yes
Ru(2) C(1) Ru(4) 174.7(5) . . . yes
Ru(3) C(1) Ru(3) 171.4(5) . . 4 yes
Ru(3) C(1) Ru(4) 89.8(2) . . . yes
Ru(3) C(1) Ru(4) 89.8(2) 4 . . yes
Pt(1) C(10) Ru(2) 84.9(4) . . . yes
Pt(1) C(10) O(10) 132(1) . . . yes
Ru(2) C(10) O(10) 144(1) . . . yes
Pt(1) C(11) O(11) 180(1) . . . yes
Ru(4) C(12) O(12) 175(1) . . . yes
Ru(4) C(13) O(13) 174(2) . . . yes
Ru(1) C(14) O(14) 177.5(9) . . . yes
Ru(1) C(15) O(15) 162(1) . . . yes
Ru(3) C(16) O(16) 176.1(8) . . . yes
Ru(3) C(17) O(17) 174.6(8) . . . yes
Ru(2) C(18) O(18) 178(1) . . . yes
P(1) C(21) H(1) 112.4 . . . no
P(1) C(21) H(2) 112.9 . . . no
P(1) C(21) H(3) 110.7 . . . no
H(1) C(21) H(2) 109.0 . . . no
H(1) C(21) H(3) 105.3 . . . no
H(2) C(21) H(3) 106.0 . . . no
P(1) C(22) H(4) 110.3 . . . no
P(1) C(22) H(5) 110.5 . . . no
P(1) C(22) H(6) 111.5 . . . no
H(4) C(22) H(5) 107.2 . . . no
H(4) C(22) H(6) 108.6 . . . no
H(5) C(22) H(6) 108.5 . . . no
P(1) C(31) C(32) 121.5(7) . . . yes
P(1) C(31) C(36) 120.8(7) . . . yes
C(32) C(31) C(36) 117.4(9) . . . yes
C(31) C(32) C(33) 120.9(9) . . . yes
C(31) C(32) H(7) 118.7 . . . no
C(33) C(32) H(7) 120.3 . . . no
C(32) C(33) C(34) 119.8(9) . . . yes
C(32) C(33) H(8) 119.5 . . . no
C(34) C(33) H(8) 120.7 . . . no
C(33) C(34) C(35) 121(1) . . . yes
C(33) C(34) H(9) 119.0 . . . no
C(35) C(34) H(9) 120.4 . . . no
C(34) C(35) C(36) 121(1) . . . yes
C(34) C(35) H(10) 120.1 . . . no
C(36) C(35) H(10) 119.4 . . . no
C(31) C(36) C(35) 120.8(9) . . . yes
C(31) C(36) H(11) 119.3 . . . no
C(35) C(36) H(11) 119.9 . . . no
C(42) C(41) C(43) 122(1) . . 3_655 yes
C(42) C(41) H(12) 119.5 . . . no
C(43) C(41) H(12) 118.3 3_655 . . no
C(41) C(42) C(43) 119(1) . . . yes
C(41) C(42) H(13) 120.0 . . . no
C(43) C(42) H(13) 121.4 . . . no
C(41) C(43) C(42) 119(1) 3_655 . . yes
C(41) C(43) H(14) 121.9 3_655 . . no
C(42) C(43) H(14) 118.5 . . . no

loop_
_geom_bond_atom_site_label_1
_geom_bond_atom_site_label_2
_geom_bond_distance
_geom_bond_site_symmetry_1
_geom_bond_site_symmetry_2
_geom_bond_publ_flag
Pt(1) Ru(2) 2.780(1) . . yes
Pt(1) Ru(3) 3.0327(7) . . yes
Pt(1) Ru(3) 3.0327(7) . 4 yes
Pt(1) Ru(4) 2.8643(8) . . yes
Pt(1) C(1) 2.053(9) . . yes
Pt(1) C(10) 2.12(1) . . yes
Pt(1) C(11) 1.84(1) . . yes
Ru(1) Ru(2) 2.956(1) . . yes
Ru(1) Ru(3) 2.8194(8) . . yes
Ru(1) Ru(3) 2.8194(8) . 4 yes
Ru(1) Ru(4) 2.964(1) . . yes
Ru(1) C(1) 2.059(9) . . yes
Ru(1) C(14) 1.908(9) . . yes
Ru(1) C(14) 1.908(9) . 4 yes
Ru(1) C(15) 1.89(1) . . yes
Ru(2) Ru(3) 2.9271(8) . . yes
Ru(2) Ru(3) 2.9271(8) . 4 yes
Ru(2) C(1) 2.032(9) . . yes
Ru(2) C(10) 1.99(1) . . yes
Ru(2) C(18) 1.91(1) . . yes
Ru(2) C(18) 1.91(1) . 4 yes
Ru(3) Ru(4) 2.9087(8) . . yes
Ru(3) P(1) 2.344(2) . . yes
Ru(3) C(1) 2.0850(9) . . yes
Ru(3) C(16) 1.873(8) . . yes
Ru(3) C(17) 1.89(1) . . yes
Ru(4) C(1) 2.037(9) . . yes
Ru(4) C(12) 1.87(1) . . yes
Ru(4) C(12) 1.87(1) . 4 yes
Ru(4) C(13) 1.88(1) . . yes
P(1) C(21) 1.794(9) . . yes
P(1) C(22) 1.820(9) . . yes
P(1) C(31) 1.832(9) . . yes
O(10) C(10) 1.18(1) . . yes
O(11) C(11) 1.12(1) . . yes
O(12) C(12) 1.15(1) . . yes
O(13) C(13) 1.11(2) . . yes
O(14) C(14) 1.13(1) . . yes
O(15) C(15) 1.16(2) . . yes
O(16) C(16) 1.148(9) . . yes
O(17) C(17) 1.15(1) . . yes
O(18) C(18) 1.13(1) . . yes
C(21) H(1) 0.96 . . no
C(21) H(2) 0.95 . . no
C(21) H(3) 0.99 . . no
C(22) H(4) 0.96 . . no
C(22) H(5) 0.96 . . no
C(22) H(6) 0.95 . . no
C(31) C(32) 1.41(1) . . yes
C(31) C(36) 1.39(1) . . yes
C(32) C(33) 1.39(1) . . yes
C(32) H(7) 0.98 . . no
C(33) C(34) 1.37(1) . . yes
C(33) H(8) 0.99 . . no
C(34) C(35) 1.36(1) . . yes
C(34) H(9) 1.03 . . no
C(35) C(36) 1.39(1) . . yes
C(35) H(10) 0.97 . . no
C(36) H(11) 0.96 . . no
C(41) C(42) 1.36(2) . . yes
C(41) C(43) 1.35(2) . 3_655 yes
C(41) H(12) 1.02 . . no
C(42) C(43) 1.39(2) . . yes
C(42) H(13) 0.96 . . no
C(43) H(14) 0.99 . . no

loop_
_geom_contact_atom_site_label_1
_geom_contact_atom_site_label_2
_geom_contact_distance
_geom_contact_site_symmetry_1
_geom_contact_site_symmetry_2
_geom_contact_publ_flag
O(11) O(13) 2.79(2) . 1_454 no
O(11) O(15) 3.20(2) . 1_455 no
O(11) O(18) 3.36(1) . 1_455 no
O(11) O(18) 3.36(1) . 4_455 no
O(11) C(18) 3.44(2) . 1_455 no
O(11) C(18) 3.44(2) . 4_455 no
O(12) O(15) 3.17(1) . 1_455 no
O(12) C(41) 3.45(2) . 1_456 no
O(12) C(42) 3.52(2) . 1_456 no
O(12) O(14) 3.59(1) . 1_455 no
O(13) O(18) 2.99(1) . 1_556 no
O(13) O(18) 2.99(1) . 4_556 no
O(13) C(18) 3.04(1) . 1_556 no
O(13) C(18) 3.04(1) . 4_556 no
O(15) C(12) 3.21(2) . 1_655 no
O(15) C(12) 3.21(2) . 4_655 no
O(15) C(11) 3.22(2) . 1_655 no
O(16) C(34) 3.34(1) . 3_557 no
O(16) C(42) 3.53(2) . 1_456 no
O(16) C(35) 3.55(1) . 3_557 no
O(17) C(41) 3.52(2) . 1_556 no
O(17) C(43) 3.52(2) . 3_656 no
O(18) C(34) 3.58(1) . 3_556 no

loop_
_geom_torsion_atom_site_label_1
_geom_torsion_atom_site_label_2
_geom_torsion_atom_site_label_3
_geom_torsion_atom_site_label_4
_geom_torsion_site_symmetry_1
_geom_torsion_site_symmetry_2
_geom_torsion_site_symmetry_3
_geom_torsion_site_symmetry_4
_geom_torsion
_geom_torsion_publ_flag
Pt(1) Ru(2) Ru(1) Ru(3) . . . . 57.61(2) no
Pt(1) Ru(2) Ru(1) Ru(3) . . . 4 -57.61(2) no
Pt(1) Ru(2) Ru(1) Ru(4) . . . . 0.0000(3) no
Pt(1) Ru(2) Ru(1) C(1) . . . . 0.0000(1) no
Pt(1) Ru(2) Ru(1) C(14) . . . . 108.8(4) no
Pt(1) Ru(2) Ru(1) C(14) . . . 4 -108.8(4) no
Pt(1) Ru(2) Ru(1) C(15) . . . . 180.0000(2) no
Pt(1) Ru(2) Ru(3) Ru(1) . . . . -110.27(2) no
Pt(1) Ru(2) Ru(3) Ru(4) . . . . -51.00(2) no
Pt(1) Ru(2) Ru(3) P(1) . . . . 64.85(6) no
Pt(1) Ru(2) Ru(3) C(1) . . . . -54.7(3) no
Pt(1) Ru(2) Ru(3) C(16) . . . . -113.1(9) no
Pt(1) Ru(2) Ru(3) C(17) . . . . 155.3(2) no
Pt(1) Ru(2) Ru(3) Ru(1) . . 4 . 110.27(2) no
Pt(1) Ru(2) Ru(3) Ru(4) . . 4 . 51.00(2) no
Pt(1) Ru(2) Ru(3) P(1) . . 4 4 -64.85(6) no
Pt(1) Ru(2) Ru(3) C(1) . . 4 . 54.7(3) no
Pt(1) Ru(2) Ru(3) C(16) . . 4 4 113.1(9) no
Pt(1) Ru(2) Ru(3) C(17) . . 4 4 -155.3(2) no
Pt(1) Ru(2) C(1) Ru(1) . . . . 180.0000(3) no
Pt(1) Ru(2) C(1) Ru(3) . . . . 94.2(2) no
Pt(1) Ru(2) C(1) Ru(3) . . . 4 -94.2(2) no
Pt(1) Ru(2) C(1) Ru(4) . . . . 0.0000(4) no
Pt(1) Ru(2) C(10) O(10) . . . . 180.0000(1) no
Pt(1) Ru(2) C(18) O(18) . . . . 79.2(3) no
Pt(1) Ru(2) C(18) O(18) . . 4 4 -79.2(3) no
Pt(1) Ru(3) Ru(1) Ru(2) . . . . -50.71(2) no
Pt(1) Ru(3) Ru(1) Ru(3) . . . 4 1.78(3) no
Pt(1) Ru(3) Ru(1) Ru(4) . . . . 53.30(2) no
Pt(1) Ru(3) Ru(1) C(1) . . . . 1.1(3) no
Pt(1) Ru(3) Ru(1) C(14) . . . . 166.4(3) no
Pt(1) Ru(3) Ru(1) C(14) . . . 4 86.0(9) no
Pt(1) Ru(3) Ru(1) C(15) . . . . -99.6(3) no
Pt(1) Ru(3) Ru(2) Ru(1) . . . . 110.27(2) no
Pt(1) Ru(3) Ru(2) Ru(3) . . . 4 60.71(2) no
Pt(1) Ru(3) Ru(2) C(1) . . . . 54.7(3) no
Pt(1) Ru(3) Ru(2) C(10) . . . . -37.3(2) no
Pt(1) Ru(3) Ru(2) C(18) . . . . -128.7(3) no
Pt(1) Ru(3) Ru(2) C(18) . . . 4 132(2) no
Pt(1) Ru(3) Ru(4) Ru(1) . . . . -108.29(2) no
Pt(1) Ru(3) Ru(4) Ru(3) . . . 4 -59.17(2) no
Pt(1) Ru(3) Ru(4) C(1) . . . . -53.1(3) no
Pt(1) Ru(3) Ru(4) C(12) . . . . 101.3(4) no
Pt(1) Ru(3) Ru(4) C(12) . . . 4 25.4(9) no
Pt(1) Ru(3) Ru(4) C(13) . . . . -165.2(4) no
Pt(1) Ru(3) P(1) C(21) . . . . 56.2(4) no
Pt(1) Ru(3) P(1) C(22) . . . . -68.5(4) no
Pt(1) Ru(3) P(1) C(31) . . . . 174.2(3) no
Pt(1) Ru(3) C(1) Ru(1) . . . . -178.3(5) no
Pt(1) Ru(3) C(1) Ru(2) . . . . -85.8(3) no
Pt(1) Ru(3) C(1) Ru(3) . . . 4 176(4) no
Pt(1) Ru(3) C(1) Ru(4) . . . . 88.9(4) no
Pt(1) Ru(3) C(16) O(16) . . . . -147.9(1) no
Pt(1) Ru(3) C(17) O(17) . . . . 136(9) no
Pt(1) Ru(3) Ru(1) Ru(2) . 4 . . 50.71(2) no
Pt(1) Ru(3) Ru(1) Ru(3) . 4 . . -1.78(3) no
Pt(1) Ru(3) Ru(1) Ru(4) . 4 . . -53.30(2) no
Pt(1) Ru(3) Ru(1) C(1) . 4 . . -1.1(3) no
Pt(1) Ru(3) Ru(1) C(14) . 4 . . -86.0(9) no
Pt(1) Ru(3) Ru(1) C(14) . 4 . 4 -166.4(3) no
Pt(1) Ru(3) Ru(1) C(15) . 4 . . 99.6(3) no
Pt(1) Ru(3) Ru(2) Ru(1) . 4 . . -110.27(2) no
Pt(1) Ru(3) Ru(2) Ru(3) . 4 . . -60.71(2) no
Pt(1) Ru(3) Ru(2) C(1) . 4 . . -54.7(3) no
Pt(1) Ru(3) Ru(2) C(10) . 4 . . 37.3(2) no
Pt(1) Ru(3) Ru(2) C(18) . 4 . . -132(2) no
Pt(1) Ru(3) Ru(2) C(18) . 4 . 4 128.7(3) no
Pt(1) Ru(3) Ru(4) Ru(1) . 4 . . 108.29(2) no
Pt(1) Ru(3) Ru(4) Ru(3) . 4 . . 59.17(2) no
Pt(1) Ru(3) Ru(4) C(1) . 4 . . 53.1(3) no
Pt(1) Ru(3) Ru(4) C(12) . 4 . . -25.4(9) no
Pt(1) Ru(3) Ru(4) C(12) . 4 . 4 -101.3(4) no
Pt(1) Ru(3) Ru(4) C(13) . 4 . . 165.2(4) no
Pt(1) Ru(3) C(1) Ru(1) . 4 . . 178.3(5) no
Pt(1) Ru(3) C(1) Ru(2) . 4 . . 85.8(3) no
Pt(1) Ru(3) C(1) Ru(3) . 4 . . -176(4) no
Pt(1) Ru(3) C(1) Ru(4) . 4 . . -88.9(4) no
Pt(1) Ru(3) C(16) O(16) . 4 4 4 147.9(1) no
Pt(1) Ru(4) Ru(1) Ru(2) . . . . 0.0000(2) no
Pt(1) Ru(4) Ru(1) Ru(3) . . . . -58.08(2) no
Pt(1) Ru(4) Ru(1) Ru(3) . . . 4 58.08(2) no
Pt(1) Ru(4) Ru(1) C(1) . . . . 0.0000(1) no
Pt(1) Ru(4) Ru(1) C(14) . . . . -130.5(3) no
Pt(1) Ru(4) Ru(1) C(14) . . . 4 130.5(3) no
Pt(1) Ru(4) Ru(1) C(15) . . . . 0.0000 no
Pt(1) Ru(4) Ru(3) Ru(1) . . . . 108.29(2) no
Pt(1) Ru(4) Ru(3) Ru(2) . . . . 49.40(2) no
Pt(1) Ru(4) Ru(3) P(1) . . . . -60.93(6) no
Pt(1) Ru(4) Ru(3) C(1) . . . . 53.1(3) no
Pt(1) Ru(4) Ru(3) C(16) . . . . -147.6(3) no
Pt(1) Ru(4) Ru(3) C(17) . . . . 133.0(6) no
Pt(1) Ru(4) Ru(3) Ru(1) . . 4 . -108.29(2) no
Pt(1) Ru(4) Ru(3) Ru(2) . . 4 . -49.40(2) no
Pt(1) Ru(4) Ru(3) P(1) . . 4 4 60.93(6) no
Pt(1) Ru(4) Ru(3) C(1) . . 4 . -53.1(3) no
Pt(1) Ru(4) Ru(3) C(16) . . 4 4 147.6(3) no
Pt(1) Ru(4) Ru(3) C(17) . . 4 4 -133.0(6) no
Pt(1) Ru(4) C(1) Ru(1) . . . . 180.0000(3) no
Pt(1) Ru(4) C(1) Ru(2) . . . . 0.0000 no
Pt(1) Ru(4) C(1) Ru(3) . . . . -94.3(2) no
Pt(1) Ru(4) C(1) Ru(3) . . . 4 94.3(2) no
Pt(1) Ru(4) C(12) O(12) . . . . -108.5(2) no
Pt(1) Ru(4) C(12) O(12) . . 4 4 108.5(2) no
Pt(1) Ru(4) C(13) O(13) . . . . 180.0000(1) no
Pt(1) C(1) Ru(1) Ru(2) . . . . 0.0000(1) no
Pt(1) C(1) Ru(1) Ru(3) . . . . -90.4(2) no
Pt(1) C(1) Ru(1) Ru(3) . . . 4 90.4(2) no
Pt(1) C(1) Ru(1) Ru(4) . . . . 180.0000(1) no
Pt(1) C(1) Ru(1) C(14) . . . . -109.5(4) no
Pt(1) C(1) Ru(1) C(14) . . . 4 109.5(4) no
Pt(1) C(1) Ru(1) C(15) . . . . 0.0000(2) no
Pt(1) C(1) Ru(2) Ru(1) . . . . 180.0000(3) no
Pt(1) C(1) Ru(2) Ru(3) . . . . -94.2(2) no
Pt(1) C(1) Ru(2) Ru(3) . . . 4 94.2(2) no
Pt(1) C(1) Ru(2) C(10) . . . . 0.0000 no
Pt(1) C(1) Ru(2) C(18) . . . . -98.8(5) no
Pt(1) C(1) Ru(2) C(18) . . . 4 98.8(5) no
Pt(1) C(1) Ru(3) Ru(1) . . . . 178.3(5) no
Pt(1) C(1) Ru(3) Ru(2) . . . . 85.8(3) no
Pt(1) C(1) Ru(3) Ru(4) . . . . -88.9(4) no
Pt(1) C(1) Ru(3) P(1) . . . . 3.3(4) no
Pt(1) C(1) Ru(3) C(16) . . . . -113.9(4) no
Pt(1) C(1) Ru(3) C(17) . . . . 123.8(4) no
Pt(1) C(1) Ru(3) Ru(1) . . 4 . -178.3(5) no
Pt(1) C(1) Ru(3) Ru(2) . . 4 . -85.8(3) no
Pt(1) C(1) Ru(3) Ru(4) . . 4 . 88.9(4) no
Pt(1) C(1) Ru(3) P(1) . . 4 4 -3.3(4) no
Pt(1) C(1) Ru(3) C(16) . . 4 4 113.9(4) no
Pt(1) C(1) Ru(3) C(17) . . 4 4 -123.8(4) no
Pt(1) C(1) Ru(4) Ru(1) . . . . 180.0000(3) no
Pt(1) C(1) Ru(4) Ru(3) . . . . 94.3(2) no
Pt(1) C(1) Ru(4) Ru(3) . . . 4 -94.3(2) no
Pt(1) C(1) Ru(4) C(12) . . . . 61.2(5) no
Pt(1) C(1) Ru(4) C(12) . . . 4 -61.2(5) no
Pt(1) C(1) Ru(4) C(13) . . . . 180.0000(1) no
Pt(1) C(10) Ru(2) Ru(1) . . . . 0.0000(1) no
Pt(1) C(10) Ru(2) Ru(3) . . . . 45.81(4) no
Pt(1) C(10) Ru(2) Ru(3) . . . 4 -45.81(4) no
Pt(1) C(10) Ru(2) C(1) . . . . 0.0000 no
Pt(1) C(10) Ru(2) C(18) . . . . 132.4(3) no
Pt(1) C(10) Ru(2) C(18) . . . 4 -132.4(3) no
Ru(1) Ru(2) Pt(1) Ru(3) . . . . -52.13(1) no
Ru(1) Ru(2) Pt(1) Ru(3) . . . 4 52.13(1) no
Ru(1) Ru(2) Pt(1) Ru(4) . . . . 0.0000(1) no
Ru(1) Ru(2) Pt(1) C(1) . . . . 0.0000(1) no
Ru(1) Ru(2) Pt(1) C(10) . . . . 180.0000(1) no
Ru(1) Ru(2) Pt(1) C(11) . . . . 180.0000(1) no
Ru(1) Ru(2) Ru(3) Ru(4) . . . . 59.27(3) no
Ru(1) Ru(2) Ru(3) P(1) . . . . 175.12(7) no
Ru(1) Ru(2) Ru(3) C(1) . . . . 55.6(3) no
Ru(1) Ru(2) Ru(3) C(16) . . . . -2.8(9) no
Ru(1) Ru(2) Ru(3) C(17) . . . . -94.5(2) no
Ru(1) Ru(2) Ru(3) Ru(4) . . 4 . -59.27(3) no
Ru(1) Ru(2) Ru(3) P(1) . . 4 4 -175.12(7) no
Ru(1) Ru(2) Ru(3) C(1) . . 4 . -55.6(3) no
Ru(1) Ru(2) Ru(3) C(16) . . 4 4 2.8(9) no
Ru(1) Ru(2) Ru(3) C(17) . . 4 4 94.5(2) no
Ru(1) Ru(2) C(1) Ru(3) . . . . -85.8(2) no
Ru(1) Ru(2) C(1) Ru(3) . . . 4 85.8(2) no
Ru(1) Ru(2) C(1) Ru(4) . . . . 180.0000 no
Ru(1) Ru(2) C(10) O(10) . . . . 180.0000(1) no
Ru(1) Ru(2) C(18) O(18) . . . . -172.9(3) no
Ru(1) Ru(2) C(18) O(18) . . 4 4 172.9(3) no
Ru(1) Ru(3) Pt(1) Ru(2) . . . . 55.83(2) no
Ru(1) Ru(3) Pt(1) Ru(3) . . . 4 -1.65(3) no
Ru(1) Ru(3) Pt(1) Ru(4) . . . . -57.23(2) no
Ru(1) Ru(3) Pt(1) C(1) . . . . -1.2(4) no
Ru(1) Ru(3) Pt(1) C(10) . . . . 90.2(2) no
Ru(1) Ru(3) Pt(1) C(11) . . . . -161.2(6) no
Ru(1) Ru(3) Ru(2) Ru(3) . . . 4 -49.56(3) no
Ru(1) Ru(3) Ru(2) C(1) . . . . -55.6(3) no
Ru(1) Ru(3) Ru(2) C(10) . . . . -147.6(2) no
Ru(1) Ru(3) Ru(2) C(18) . . . . 121.0(3) no
Ru(1) Ru(3) Ru(2) C(18) . . . 4 22(2) no
Ru(1) Ru(3) Ru(4) Ru(3) . . . 4 49.11(2) no
Ru(1) Ru(3) Ru(4) C(1) . . . . 55.2(3) no
Ru(1) Ru(3) Ru(4) C(12) . . . . -150.4(4) no
Ru(1) Ru(3) Ru(4) C(12) . . . 4 133.6(9) no
Ru(1) Ru(3) Ru(4) C(13) . . . . -56.9(4) no
Ru(1) Ru(3) P(1) C(21) . . . . 32.7(6) no
Ru(1) Ru(3) P(1) C(22) . . . . -92.0(5) no
Ru(1) Ru(3) P(1) C(31) . . . . 150.7(4) no
Ru(1) Ru(3) C(1) Ru(2) . . . . 92.5(4) no
Ru(1) Ru(3) C(1) Ru(3) . . . 4 -6(3) no
Ru(1) Ru(3) C(1) Ru(4) . . . . -92.8(3) no
Ru(1) Ru(3) C(16) O(16) . . . . -51.4(1) no
Ru(1) Ru(3) C(17) O(17) . . . . 44(9) no
Ru(1) Ru(3) Pt(1) Ru(2) . 4 . . -55.83(2) no
Ru(1) Ru(3) Pt(1) Ru(3) . 4 . . 1.65(3) no
Ru(1) Ru(3) Pt(1) Ru(4) . 4 . . 57.23(2) no
Ru(1) Ru(3) Pt(1) C(1) . 4 . . 1.2(4) no
Ru(1) Ru(3) Pt(1) C(10) . 4 . . -90.2(2) no
Ru(1) Ru(3) Pt(1) C(11) . 4 . . 161.2(6) no
Ru(1) Ru(3) Ru(2) Ru(3) . 4 . . 49.56(3) no
Ru(1) Ru(3) Ru(2) C(1) . 4 . . 55.6(3) no
Ru(1) Ru(3) Ru(2) C(10) . 4 . . 147.6(2) no
Ru(1) Ru(3) Ru(2) C(18) . 4 . . -22(2) no
Ru(1) Ru(3) Ru(2) C(18) . 4 . 4 -121.0(3) no
Ru(1) Ru(3) Ru(4) Ru(3) . 4 . . -49.11(2) no
Ru(1) Ru(3) Ru(4) C(1) . 4 . . -55.2(3) no
Ru(1) Ru(3) Ru(4) C(12) . 4 . . -133.6(9) no
Ru(1) Ru(3) Ru(4) C(12) . 4 . 4 150.4(4) no
Ru(1) Ru(3) Ru(4) C(13) . 4 . . 56.9(4) no
Ru(1) Ru(3) C(1) Ru(2) . 4 . . -92.5(4) no
Ru(1) Ru(3) C(1) Ru(3) . 4 . . 6(3) no
Ru(1) Ru(3) C(1) Ru(4) . 4 . . 92.8(3) no
Ru(1) Ru(3) C(16) O(16) . 4 4 4 51.4(1) no
Ru(1) Ru(4) Pt(1) Ru(2) . . . . 0.0000(1) no
Ru(1) Ru(4) Pt(1) Ru(3) . . . . 53.09(2) no
Ru(1) Ru(4) Pt(1) Ru(3) . . . 4 -53.09(2) no
Ru(1) Ru(4) Pt(1) C(1) . . . . 0.0000 no
Ru(1) Ru(4) Pt(1) C(10) . . . . 0.0000 no
Ru(1) Ru(4) Pt(1) C(11) . . . . 180.0000 no
Ru(1) Ru(4) Ru(3) Ru(2) . . . . -58.88(3) no
Ru(1) Ru(4) Ru(3) P(1) . . . . -169.22(7) no
Ru(1) Ru(4) Ru(3) C(1) . . . . -55.2(3) no
Ru(1) Ru(4) Ru(3) C(16) . . . . 104.1(3) no
Ru(1) Ru(4) Ru(3) C(17) . . . . 24.8(6) no
Ru(1) Ru(4) Ru(3) Ru(2) . . 4 . 58.88(3) no
Ru(1) Ru(4) Ru(3) P(1) . . 4 4 169.22(7) no
Ru(1) Ru(4) Ru(3) C(1) . . 4 . 55.2(3) no
Ru(1) Ru(4) Ru(3) C(16) . . 4 4 -104.1(3) no
Ru(1) Ru(4) Ru(3) C(17) . . 4 4 -24.8(6) no
Ru(1) Ru(4) C(1) Ru(2) . . . . 180.0000(1) no
Ru(1) Ru(4) C(1) Ru(3) . . . . 85.7(2) no
Ru(1) Ru(4) C(1) Ru(3) . . . 4 -85.7(2) no
Ru(1) Ru(4) C(12) O(12) . . . . 153.3(2) no
Ru(1) Ru(4) C(12) O(12) . . 4 4 -153.3(2) no
Ru(1) Ru(4) C(13) O(13) . . . . 180.0000(1) no
Ru(1) C(1) Pt(1) Ru(2) . . . . 0.0000(1) no
Ru(1) C(1) Pt(1) Ru(3) . . . . 90.3(3) no
Ru(1) C(1) Pt(1) Ru(3) . . . 4 -90.3(3) no
Ru(1) C(1) Pt(1) Ru(4) . . . . 180.0000 no
Ru(1) C(1) Pt(1) C(10) . . . . 0.0000 no
Ru(1) C(1) Pt(1) C(11) . . . . 180.0000(3) no
Ru(1) C(1) Ru(2) Ru(3) . . . . 85.8(2) no
Ru(1) C(1) Ru(2) Ru(3) . . . 4 -85.8(2) no
Ru(1) C(1) Ru(2) C(10) . . . . 180.0000 no
Ru(1) C(1) Ru(2) C(18) . . . . 81.2(5) no
Ru(1) C(1) Ru(2) C(18) . . . 4 -81.2(5) no
Ru(1) C(1) Ru(3) Ru(2) . . . . -92.5(4) no
Ru(1) C(1) Ru(3) Ru(4) . . . . 92.8(3) no
Ru(1) C(1) Ru(3) P(1) . . . . -175.02(9) no
Ru(1) C(1) Ru(3) C(16) . . . . 67.8(5) no
Ru(1) C(1) Ru(3) C(17) . . . . -54.5(5) no
Ru(1) C(1) Ru(3) Ru(2) . . 4 . 92.5(4) no
Ru(1) C(1) Ru(3) Ru(4) . . 4 . -92.8(3) no
Ru(1) C(1) Ru(3) P(1) . . 4 4 175.02(9) no
Ru(1) C(1) Ru(3) C(16) . . 4 4 -67.8(5) no
Ru(1) C(1) Ru(3) C(17) . . 4 4 54.5(5) no
Ru(1) C(1) Ru(4) Ru(3) . . . . -85.7(2) no
Ru(1) C(1) Ru(4) Ru(3) . . . 4 85.7(2) no
Ru(1) C(1) Ru(4) C(12) . . . . -118.8(5) no
Ru(1) C(1) Ru(4) C(12) . . . 4 118.8(5) no
Ru(1) C(1) Ru(4) C(13) . . . . 0.0000(1) no
Ru(2) Pt(1) Ru(3) Ru(4) . . . . 113.06(2) no
Ru(2) Pt(1) Ru(3) P(1) . . . . -120.17(6) no
Ru(2) Pt(1) Ru(3) C(1) . . . . 57.0(4) no
Ru(2) Pt(1) Ru(3) C(16) . . . . 156.8(3) no
Ru(2) Pt(1) Ru(3) C(17) . . . . -38.2(4) no
Ru(2) Pt(1) Ru(3) Ru(4) . . 4 . -113.06(2) no
Ru(2) Pt(1) Ru(3) P(1) . . 4 4 120.17(6) no
Ru(2) Pt(1) Ru(3) C(1) . . 4 . -57.0(4) no
Ru(2) Pt(1) Ru(3) C(16) . . 4 4 -156.8(3) no
Ru(2) Pt(1) Ru(3) C(17) . . 4 4 38.2(4) no
Ru(2) Pt(1) Ru(4) Ru(3) . . . . -53.09(2) no
Ru(2) Pt(1) Ru(4) Ru(3) . . . 4 53.09(2) no
Ru(2) Pt(1) Ru(4) C(1) . . . . 0.0000 no
Ru(2) Pt(1) Ru(4) C(12) . . . . -135.3(3) no
Ru(2) Pt(1) Ru(4) C(12) . . . 4 135.3(3) no
Ru(2) Pt(1) Ru(4) C(13) . . . . 0.0000 no
Ru(2) Pt(1) C(1) Ru(3) . . . . -90.3(3) no
Ru(2) Pt(1) C(1) Ru(3) . . . 4 90.3(3) no
Ru(2) Pt(1) C(1) Ru(4) . . . . 180.0000(1) no
Ru(2) Pt(1) C(10) O(10) . . . . 180.0000(1) no
Ru(2) Pt(1) C(11) O(11) . . . . 0.0000(2) no
Ru(2) Ru(1) Ru(3) Ru(4) . . . . -104.00(3) no
Ru(2) Ru(1) Ru(3) P(1) . . . . -27.5(3) no
Ru(2) Ru(1) Ru(3) C(1) . . . . -51.8(3) no
Ru(2) Ru(1) Ru(3) C(16) . . . . 179.1(3) no
Ru(2) Ru(1) Ru(3) C(17) . . . . 86.8(3) no
Ru(2) Ru(1) Ru(3) Ru(4) . . 4 . 104.00(3) no
Ru(2) Ru(1) Ru(3) P(1) . . 4 4 27.5(3) no
Ru(2) Ru(1) Ru(3) C(1) . . 4 . 51.8(3) no
Ru(2) Ru(1) Ru(3) C(16) . . 4 4 -179.1(3) no
Ru(2) Ru(1) Ru(3) C(17) . . 4 4 -86.8(3) no
Ru(2) Ru(1) Ru(4) Ru(3) . . . . 58.08(2) no
Ru(2) Ru(1) Ru(4) Ru(3) . . . 4 -58.08(2) no
Ru(2) Ru(1) Ru(4) C(1) . . . . 0.0000(3) no
Ru(2) Ru(1) Ru(4) C(12) . . . . 101.9(5) no
Ru(2) Ru(1) Ru(4) C(12) . . . 4 -101.9(5) no
Ru(2) Ru(1) Ru(4) C(13) . . . . 180.0000(1) no
Ru(2) Ru(1) C(1) Ru(3) . . . . 90.4(2) no
Ru(2) Ru(1) C(1) Ru(3) . . . 4 -90.4(2) no
Ru(2) Ru(1) C(1) Ru(4) . . . . 180.0000(3) no
Ru(2) Ru(1) C(14) O(14) . . . . 98.6(2) no
Ru(2) Ru(1) C(14) O(14) . . 4 4 -98.6(2) no
Ru(2) Ru(1) C(15) O(15) . . . . 180.0000 no
Ru(2) Ru(3) Pt(1) Ru(3) . . . 4 -57.49(2) no
Ru(2) Ru(3) Pt(1) Ru(4) . . . . -113.06(2) no
Ru(2) Ru(3) Pt(1) C(1) . . . . -57.0(4) no
Ru(2) Ru(3) Pt(1) C(10) . . . . 34.4(2) no
Ru(2) Ru(3) Pt(1) C(11) . . . . 143.0(6) no
Ru(2) Ru(3) Ru(1) Ru(3) . . . 4 52.49(3) no
Ru(2) Ru(3) Ru(1) Ru(4) . . . . 104.00(3) no
Ru(2) Ru(3) Ru(1) C(1) . . . . 51.8(3) no
Ru(2) Ru(3) Ru(1) C(14) . . . . -142.9(3) no
Ru(2) Ru(3) Ru(1) C(14) . . . 4 136.7(9) no
Ru(2) Ru(3) Ru(1) C(15) . . . . -48.8(3) no
Ru(2) Ru(3) Ru(4) Ru(3) . . . 4 -9.77(3) no
Ru(2) Ru(3) Ru(4) C(1) . . . . -3.7(3) no
Ru(2) Ru(3) Ru(4) C(12) . . . . 150.7(4) no
Ru(2) Ru(3) Ru(4) C(12) . . . 4 74.8(9) no
Ru(2) Ru(3) Ru(4) C(13) . . . . -115.8(4) no
Ru(2) Ru(3) P(1) C(21) . . . . 7.2(4) no
Ru(2) Ru(3) P(1) C(22) . . . . -117.5(4) no
Ru(2) Ru(3) P(1) C(31) . . . . 125.2(3) no
Ru(2) Ru(3) C(1) Ru(3) . . . 4 -98(3) no
Ru(2) Ru(3) C(1) Ru(4) . . . . 174.7(5) no
Ru(2) Ru(3) C(16) O(16) . . . . -49.0(1) no
Ru(2) Ru(3) C(17) O(17) . . . . 106(9) no
Ru(2) Ru(3) Pt(1) Ru(3) . 4 . . 57.49(2) no
Ru(2) Ru(3) Pt(1) Ru(4) . 4 . . 113.06(2) no
Ru(2) Ru(3) Pt(1) C(1) . 4 . . 57.0(4) no
Ru(2) Ru(3) Pt(1) C(10) . 4 . . -34.4(2) no
Ru(2) Ru(3) Pt(1) C(11) . 4 . . -143.0(6) no
Ru(2) Ru(3) Ru(1) Ru(3) . 4 . . -52.49(3) no
Ru(2) Ru(3) Ru(1) Ru(4) . 4 . . -104.00(3) no
Ru(2) Ru(3) Ru(1) C(1) . 4 . . -51.8(3) no
Ru(2) Ru(3) Ru(1) C(14) . 4 . . -136.7(9) no
Ru(2) Ru(3) Ru(1) C(14) . 4 . 4 142.9(3) no
Ru(2) Ru(3) Ru(1) C(15) . 4 . . 48.8(3) no
Ru(2) Ru(3) Ru(4) Ru(3) . 4 . . 9.77(3) no
Ru(2) Ru(3) Ru(4) C(1) . 4 . . 3.7(3) no
Ru(2) Ru(3) Ru(4) C(12) . 4 . . -74.8(9) no
Ru(2) Ru(3) Ru(4) C(12) . 4 . 4 -150.7(4) no
Ru(2) Ru(3) Ru(4) C(13) . 4 . . 115.8(4) no
Ru(2) Ru(3) C(1) Ru(3) . 4 . . 98(3) no
Ru(2) Ru(3) C(1) Ru(4) . 4 . . -174.7(5) no
Ru(2) Ru(3) C(16) O(16) . 4 4 4 49.0(1) no
Ru(2) C(1) Pt(1) Ru(3) . . . . 90.3(3) no
Ru(2) C(1) Pt(1) Ru(3) . . . 4 -90.3(3) no
Ru(2) C(1) Pt(1) Ru(4) . . . . 180.0000(1) no
Ru(2) C(1) Pt(1) C(10) . . . . 0.0000(1) no
Ru(2) C(1) Pt(1) C(11) . . . . 180.0000(1) no
Ru(2) C(1) Ru(1) Ru(3) . . . . -90.4(2) no
Ru(2) C(1) Ru(1) Ru(3) . . . 4 90.4(2) no
Ru(2) C(1) Ru(1) Ru(4) . . . . 180.0000(3) no
Ru(2) C(1) Ru(1) C(14) . . . . -109.5(4) no
Ru(2) C(1) Ru(1) C(14) . . . 4 109.5(4) no
Ru(2) C(1) Ru(1) C(15) . . . . 0.0000(1) no
Ru(2) C(1) Ru(3) Ru(4) . . . . -174.7(5) no
Ru(2) C(1) Ru(3) P(1) . . . . -82.5(3) no
Ru(2) C(1) Ru(3) C(16) . . . . 160.3(3) no
Ru(2) C(1) Ru(3) C(17) . . . . 38.0(5) no
Ru(2) C(1) Ru(3) Ru(4) . . 4 . 174.7(5) no
Ru(2) C(1) Ru(3) P(1) . . 4 4 82.5(3) no
Ru(2) C(1) Ru(3) C(16) . . 4 4 -160.3(3) no
Ru(2) C(1) Ru(3) C(17) . . 4 4 -38.0(5) no
Ru(2) C(1) Ru(4) Ru(3) . . . . 94.3(2) no
Ru(2) C(1) Ru(4) Ru(3) . . . 4 -94.3(2) no
Ru(2) C(1) Ru(4) C(12) . . . . 61.2(5) no
Ru(2) C(1) Ru(4) C(12) . . . 4 -61.2(5) no
Ru(2) C(1) Ru(4) C(13) . . . . 180.0000(4) no
Ru(2) C(10) Pt(1) Ru(3) . . . . -43.31(1) no
Ru(2) C(10) Pt(1) Ru(3) . . . 4 43.31(1) no
Ru(2) C(10) Pt(1) Ru(4) . . . . 0.0000(1) no
Ru(2) C(10) Pt(1) C(1) . . . . 0.0000(1) no
Ru(2) C(10) Pt(1) C(11) . . . . 180.0000(1) no
Ru(3) Pt(1) Ru(2) C(1) . . . . -52.13(1) no
Ru(3) Pt(1) Ru(2) C(10) . . . . 127.87(1) no
Ru(3) Pt(1) Ru(2) C(18) . . . . 67.0(4) no
Ru(3) Pt(1) Ru(2) C(18) . . . 4 -171.3(4) no
Ru(3) Pt(1) Ru(3) Ru(4) . . 4 . -55.58(2) no
Ru(3) Pt(1) Ru(3) P(1) . . 4 4 177.66(5) no
Ru(3) Pt(1) Ru(3) C(1) . . 4 . 0.4(4) no
Ru(3) Pt(1) Ru(3) C(16) . . 4 4 -99.4(3) no
Ru(3) Pt(1) Ru(3) C(17) . . 4 4 95.7(4) no
Ru(3) Pt(1) Ru(4) C(1) . . . . 53.09(2) no
Ru(3) Pt(1) Ru(4) C(12) . . . . -82.2(3) no
Ru(3) Pt(1) Ru(4) C(12) . . . 4 -171.6(3) no
Ru(3) Pt(1) Ru(4) C(13) . . . . 53.09(2) no
Ru(3) Pt(1) C(1) Ru(4) . . . . -89.7(3) no
Ru(3) Pt(1) C(10) O(10) . . . . 136.69(1) no
Ru(3) Pt(1) C(11) O(11) . . . . -104.8(4) no
Ru(3) Ru(1) Ru(2) C(1) . . . . 57.61(2) no
Ru(3) Ru(1) Ru(2) C(10) . . . . 57.61(2) no
Ru(3) Ru(1) Ru(2) C(18) . . . . -68.8(4) no
Ru(3) Ru(1) Ru(2) C(18) . . . 4 -176.0(4) no
Ru(3) Ru(1) Ru(3) Ru(4) . . 4 . 51.52(3) no
Ru(3) Ru(1) Ru(3) P(1) . . 4 4 -25.0(4) no
Ru(3) Ru(1) Ru(3) C(1) . . 4 . -0.7(3) no
Ru(3) Ru(1) Ru(3) C(16) . . 4 4 128.4(3) no
Ru(3) Ru(1) Ru(3) C(17) . . 4 4 -139.2(3) no
Ru(3) Ru(1) Ru(4) C(1) . . . . -58.08(2) no
Ru(3) Ru(1) Ru(4) C(12) . . . . 43.9(5) no
Ru(3) Ru(1) Ru(4) C(12) . . . 4 -160.0(5) no
Ru(3) Ru(1) Ru(4) C(13) . . . . 121.92(2) no
Ru(3) Ru(1) C(1) Ru(4) . . . . 89.6(2) no
Ru(3) Ru(1) C(14) O(14) . . . . 141.8(2) no
Ru(3) Ru(1) C(14) O(14) . . 4 4 132.5(2) no
Ru(3) Ru(1) C(15) O(15) . . . . -131.47(6) no
Ru(3) Ru(2) Pt(1) Ru(4) . . . . 52.13(1) no
Ru(3) Ru(2) Pt(1) C(1) . . . . 52.13(1) no
Ru(3) Ru(2) Pt(1) C(10) . . . . -127.87(1) no
Ru(3) Ru(2) Pt(1) C(11) . . . . -127.87(1) no
Ru(3) Ru(2) Ru(1) Ru(4) . . . . -57.61(2) no
Ru(3) Ru(2) Ru(1) C(1) . . . . -57.61(2) no
Ru(3) Ru(2) Ru(1) C(14) . . . . 51.2(4) no
Ru(3) Ru(2) Ru(1) C(14) . . . 4 -166.4(4) no
Ru(3) Ru(2) Ru(1) C(15) . . . . 122.39(2) no
Ru(3) Ru(2) Ru(3) Ru(4) . . 4 . -9.71(3) no
Ru(3) Ru(2) Ru(3) P(1) . . 4 4 -125.56(6) no
Ru(3) Ru(2) Ru(3) C(1) . . 4 . -6.0(3) no
Ru(3) Ru(2) Ru(3) C(16) . . 4 4 52.3(9) no
Ru(3) Ru(2) Ru(3) C(17) . . 4 4 144.0(2) no
Ru(3) Ru(2) C(1) Ru(4) . . . . -94.2(2) no
Ru(3) Ru(2) C(10) O(10) . . . . -134.19(4) no
Ru(3) Ru(2) C(18) O(18) . . . . 135.3(3) no
Ru(3) Ru(2) C(18) O(18) . . 4 4 152.9(3) no
Ru(3) Ru(4) Pt(1) C(1) . . . . -53.09(2) no
Ru(3) Ru(4) Pt(1) C(10) . . . . -53.09(2) no
Ru(3) Ru(4) Pt(1) C(11) . . . . 126.91(2) no
Ru(3) Ru(4) Ru(1) C(1) . . . . 58.08(2) no
Ru(3) Ru(4) Ru(1) C(14) . . . . -72.4(3) no
Ru(3) Ru(4) Ru(1) C(14) . . . 4 -171.4(3) no
Ru(3) Ru(4) Ru(1) C(15) . . . . 58.08(2) no
Ru(3) Ru(4) Ru(3) P(1) . . 4 4 120.10(6) no
Ru(3) Ru(4) Ru(3) C(1) . . 4 . 6.1(3) no
Ru(3) Ru(4) Ru(3) C(16) . . 4 4 -153.2(3) no
Ru(3) Ru(4) Ru(3) C(17) . . 4 4 -73.9(6) no
Ru(3) Ru(4) C(12) O(12) . . . . -171.0(2) no
Ru(3) Ru(4) C(12) O(12) . . 4 4 85.7(2) no
Ru(3) Ru(4) C(13) O(13) . . . . -132.2(1) no
Ru(3) P(1) C(31) C(32) . . . . -92.5(7) no
Ru(3) P(1) C(31) C(36) . . . . 81.0(8) no
Ru(3) C(1) Pt(1) Ru(4) . . . . 89.7(3) no
Ru(3) C(1) Pt(1) C(10) . . . . -90.3(3) no
Ru(3) C(1) Pt(1) C(11) . . . . 89.7(3) no
Ru(3) C(1) Ru(1) Ru(4) . . . . -89.6(2) no
Ru(3) C(1) Ru(1) C(14) . . . . -19.0(5) no
Ru(3) C(1) Ru(1) C(14) . . . 4 -160.1(4) no
Ru(3) C(1) Ru(1) C(15) . . . . 90.4(2) no
Ru(3) C(1) Ru(2) C(10) . . . . 94.2(2) no
Ru(3) C(1) Ru(2) C(18) . . . . -4.6(6) no
Ru(3) C(1) Ru(2) C(18) . . . 4 -167.0(4) no
Ru(3) C(1) Ru(3) Ru(4) . . 4 . -87(3) no
Ru(3) C(1) Ru(3) P(1) . . 4 4 -179(3) no
Ru(3) C(1) Ru(3) C(16) . . 4 4 -62(3) no
Ru(3) C(1) Ru(3) C(17) . . 4 4 60(3) no
Ru(3) C(1) Ru(4) C(12) . . . . -33.0(6) no
Ru(3) C(1) Ru(4) C(12) . . . 4 -155.5(5) no
Ru(3) C(1) Ru(4) C(13) . . . . 85.7(2) no
Ru(4) Pt(1) Ru(2) C(1) . . . . 0.0000(1) no
Ru(4) Pt(1) Ru(2) C(10) . . . . 180.0000(1) no
Ru(4) Pt(1) Ru(2) C(18) . . . . 119.2(4) no
Ru(4) Pt(1) Ru(2) C(18) . . . 4 -119.2(4) no
Ru(4) Pt(1) Ru(3) P(1) . . . . 126.76(6) no
Ru(4) Pt(1) Ru(3) C(1) . . . . -56.0(4) no
Ru(4) Pt(1) Ru(3) C(16) . . . . 43.8(3) no
Ru(4) Pt(1) Ru(3) C(17) . . . . -151.3(4) no
Ru(4) Pt(1) Ru(3) P(1) . . 4 4 -126.76(6) no
Ru(4) Pt(1) Ru(3) C(1) . . 4 . 56.0(4) no
Ru(4) Pt(1) Ru(3) C(16) . . 4 4 -43.8(3) no
Ru(4) Pt(1) Ru(3) C(17) . . 4 4 151.3(4) no
Ru(4) Pt(1) C(10) O(10) . . . . 180.0000(1) no
Ru(4) Pt(1) C(11) O(11) . . . . 180.0000(1) no
Ru(4) Ru(1) Ru(2) C(1) . . . . 0.0000(3) no
Ru(4) Ru(1) Ru(2) C(10) . . . . 0.0000(2) no
Ru(4) Ru(1) Ru(2) C(18) . . . . -126.4(4) no
Ru(4) Ru(1) Ru(2) C(18) . . . 4 126.4(4) no
Ru(4) Ru(1) Ru(3) P(1) . . . . 76.6(4) no
Ru(4) Ru(1) Ru(3) C(1) . . . . 52.2(3) no
Ru(4) Ru(1) Ru(3) C(16) . . . . -76.9(3) no
Ru(4) Ru(1) Ru(3) C(17) . . . . -169.2(3) no
Ru(4) Ru(1) Ru(3) P(1) . . 4 4 -76.6(4) no
Ru(4) Ru(1) Ru(3) C(1) . . 4 . -52.2(3) no
Ru(4) Ru(1) Ru(3) C(16) . . 4 4 76.9(3) no
Ru(4) Ru(1) Ru(3) C(17) . . 4 4 169.2(3) no
Ru(4) Ru(1) C(14) O(14) . . . . -161.8(2) no
Ru(4) Ru(1) C(14) O(14) . . 4 4 161.8(2) no
Ru(4) Ru(1) C(15) O(15) . . . . 180.0000(1) no
Ru(4) Ru(3) Pt(1) C(1) . . . . 56.0(4) no
Ru(4) Ru(3) Pt(1) C(10) . . . . 147.4(2) no
Ru(4) Ru(3) Pt(1) C(11) . . . . -103.9(6) no
Ru(4) Ru(3) Ru(1) C(1) . . . . -52.2(3) no
Ru(4) Ru(3) Ru(1) C(14) . . . . 113.1(3) no
Ru(4) Ru(3) Ru(1) C(14) . . . 4 32.7(9) no
Ru(4) Ru(3) Ru(1) C(15) . . . . -152.9(3) no
Ru(4) Ru(3) Ru(2) C(1) . . . . 3.7(3) no
Ru(4) Ru(3) Ru(2) C(10) . . . . -88.3(2) no
Ru(4) Ru(3) Ru(2) C(18) . . . . -179.7(3) no
Ru(4) Ru(3) Ru(2) C(18) . . . 4 81(2) no
Ru(4) Ru(3) P(1) C(21) . . . . 104.4(4) no
Ru(4) Ru(3) P(1) C(22) . . . . -20.3(4) no
Ru(4) Ru(3) P(1) C(31) . . . . -137.5(3) no
Ru(4) Ru(3) C(16) O(16) . . . . -111.8(1) no
Ru(4) Ru(3) C(17) O(17) . . . . 22(10) no
Ru(4) Ru(3) Pt(1) C(1) . 4 . . -56.0(4) no
Ru(4) Ru(3) Pt(1) C(10) . 4 . . -147.4(2) no
Ru(4) Ru(3) Pt(1) C(11) . 4 . . 103.9(6) no
Ru(4) Ru(3) Ru(1) C(1) . 4 . . 52.2(3) no
Ru(4) Ru(3) Ru(1) C(14) . 4 . . -32.7(9) no
Ru(4) Ru(3) Ru(1) C(14) . 4 . 4 -113.1(3) no
Ru(4) Ru(3) Ru(1) C(15) . 4 . . 152.9(3) no
Ru(4) Ru(3) Ru(2) C(1) . 4 . . -3.7(3) no
Ru(4) Ru(3) Ru(2) C(10) . 4 . . 88.3(2) no
Ru(4) Ru(3) Ru(2) C(18) . 4 . . -81(2) no
Ru(4) Ru(3) Ru(2) C(18) . 4 . 4 179.7(3) no
Ru(4) Ru(3) C(16) O(16) . 4 4 4 111.8(1) no
Ru(4) C(1) Pt(1) C(10) . . . . 180.0000(1) no
Ru(4) C(1) Pt(1) C(11) . . . . 0.0000(1) no
Ru(4) C(1) Ru(1) C(14) . . . . 70.5(4) no
Ru(4) C(1) Ru(1) C(14) . . . 4 -70.5(4) no
Ru(4) C(1) Ru(1) C(15) . . . . 180.0000(1) no
Ru(4) C(1) Ru(2) C(10) . . . . 0.0000(1) no
Ru(4) C(1) Ru(2) C(18) . . . . -98.8(5) no
Ru(4) C(1) Ru(2) C(18) . . . 4 98.8(5) no
Ru(4) C(1) Ru(3) P(1) . . . . 92.2(3) no
Ru(4) C(1) Ru(3) C(16) . . . . -25.0(5) no
Ru(4) C(1) Ru(3) C(17) . . . . -147.3(3) no
Ru(4) C(1) Ru(3) P(1) . . 4 4 -92.2(3) no
Ru(4) C(1) Ru(3) C(16) . . 4 4 25.0(5) no
Ru(4) C(1) Ru(3) C(17) . . 4 4 147.3(3) no
P(1) Ru(3) Pt(1) C(1) . . . . -177.2(4) no
P(1) Ru(3) Pt(1) C(10) . . . . -85.8(2) no
P(1) Ru(3) Pt(1) C(11) . . . . 22.8(6) no
P(1) Ru(3) Ru(1) C(1) . . . . 24.4(5) no
P(1) Ru(3) Ru(1) C(14) . . . . -170.3(5) no
P(1) Ru(3) Ru(1) C(14) . . . 4 109(1) no
P(1) Ru(3) Ru(1) C(15) . . . . -76.3(5) no
P(1) Ru(3) Ru(2) C(1) . . . . 119.5(4) no
P(1) Ru(3) Ru(2) C(10) . . . . 27.6(2) no
P(1) Ru(3) Ru(2) C(18) . . . . -63.9(3) no
P(1) Ru(3) Ru(2) C(18) . . . 4 -163(2) no
P(1) Ru(3) Ru(4) C(1) . . . . -114.0(3) no
P(1) Ru(3) Ru(4) C(12) . . . . 40.3(4) no
P(1) Ru(3) Ru(4) C(12) . . . 4 -35.6(9) no
P(1) Ru(3) Ru(4) C(13) . . . . 133.9(4) no
P(1) Ru(3) C(16) O(16) . . . . 133.0(1) no
P(1) Ru(3) C(17) O(17) . . . . -145(9) no
P(1) C(31) C(32) C(33) . . . . 174.5(7) no
P(1) C(31) C(36) C(35) . . . . -174.1(8) no
O(10) C(10) Pt(1) C(1) . . . . 180.0000(1) no
O(10) C(10) Pt(1) C(11) . . . . 0.0000(1) no
O(10) C(10) Ru(2) C(1) . . . . 180.0000(2) no
O(10) C(10) Ru(2) C(18) . . . . -47.6(3) no
O(10) C(10) Ru(2) C(18) . . . 4 47.6(3) no
O(11) C(11) Pt(1) C(1) . . . . 180.0000(1) no
O(11) C(11) Pt(1) C(10) . . . . 0.0000(3) no
O(12) C(12) Ru(4) C(1) . . . . -147.9(2) no
O(12) C(12) Ru(4) C(12) . . . 4 -10.0(2) no
O(12) C(12) Ru(4) C(13) . . . . 84.1(2) no
O(13) C(13) Ru(4) C(1) . . . . 180.0000 no
O(13) C(13) Ru(4) C(12) . . . . -44.2(3) no
O(13) C(13) Ru(4) C(12) . . . 4 44.2(3) no
O(14) C(14) Ru(1) C(1) . . . . 155.8(2) no
O(14) C(14) Ru(1) C(14) . . . 4 -53.3(2) no
O(14) C(14) Ru(1) C(15) . . . . 42.1(2) no
O(15) C(15) Ru(1) C(1) . . . . 180.0000(2) no
O(15) C(15) Ru(1) C(14) . . . . -47.1(3) no
O(15) C(15) Ru(1) C(14) . . . 4 47.1(3) no
O(16) C(16) Ru(3) C(1) . . . . -94.5(1) no
O(16) C(16) Ru(3) C(17) . . . . 42.2(1) no
O(17) C(17) Ru(3) C(1) . . . . 80(9) no
O(17) C(17) Ru(3) C(16) . . . . -55(9) no
O(18) C(18) Ru(2) C(1) . . . . 138.5(3) no
O(18) C(18) Ru(2) C(10) . . . . 37.5(3) no
O(18) C(18) Ru(2) C(18) . . . 4 -54.6(3) no
C(1) Pt(1) Ru(2) C(10) . . . . 180.0000 no
C(1) Pt(1) Ru(2) C(18) . . . . 119.2(4) no
C(1) Pt(1) Ru(2) C(18) . . . 4 -119.2(4) no
C(1) Pt(1) Ru(3) C(16) . . . . 99.8(5) no
C(1) Pt(1) Ru(3) C(17) . . . . -95.2(5) no
C(1) Pt(1) Ru(3) C(16) . . 4 4 -99.8(5) no
C(1) Pt(1) Ru(3) C(17) . . 4 4 95.2(5) no
C(1) Pt(1) Ru(4) C(12) . . . . -135.3(3) no
C(1) Pt(1) Ru(4) C(12) . . . 4 135.3(3) no
C(1) Pt(1) Ru(4) C(13) . . . . 0.0000(1) no
C(1) Ru(1) Ru(2) C(10) . . . . 0.0000(1) no
C(1) Ru(1) Ru(2) C(18) . . . . -126.4(4) no
C(1) Ru(1) Ru(2) C(18) . . . 4 126.4(4) no
C(1) Ru(1) Ru(3) C(16) . . . . -129.1(4) no
C(1) Ru(1) Ru(3) C(17) . . . . 138.6(4) no
C(1) Ru(1) Ru(3) C(16) . . 4 4 129.1(4) no
C(1) Ru(1) Ru(3) C(17) . . 4 4 -138.6(4) no
C(1) Ru(1) Ru(4) C(12) . . . . 101.9(5) no
C(1) Ru(1) Ru(4) C(12) . . . 4 -101.9(5) no
C(1) Ru(1) Ru(4) C(13) . . . . 180.0000 no
C(1) Ru(2) Pt(1) C(10) . . . . 180.0000 no
C(1) Ru(2) Pt(1) C(11) . . . . 180.0000 no
C(1) Ru(2) Ru(1) C(14) . . . . 108.8(4) no
C(1) Ru(2) Ru(1) C(14) . . . 4 -108.8(4) no
C(1) Ru(2) Ru(1) C(15) . . . . 180.0000(1) no
C(1) Ru(2) Ru(3) C(16) . . . . -58.4(9) no
C(1) Ru(2) Ru(3) C(17) . . . . -150.0(4) no
C(1) Ru(2) Ru(3) C(16) . . 4 4 58.4(9) no
C(1) Ru(2) Ru(3) C(17) . . 4 4 150.0(4) no
C(1) Ru(3) Pt(1) C(10) . . . . 91.4(4) no
C(1) Ru(3) Pt(1) C(11) . . . . -159.9(7) no
C(1) Ru(3) Ru(1) C(14) . . . . 165.3(4) no
C(1) Ru(3) Ru(1) C(14) . . . 4 85(1) no
C(1) Ru(3) Ru(1) C(15) . . . . -100.7(4) no
C(1) Ru(3) Ru(2) C(10) . . . . -92.0(4) no
C(1) Ru(3) Ru(2) C(18) . . . . 176.6(5) no
C(1) Ru(3) Ru(2) C(18) . . . 4 77(2) no
C(1) Ru(3) Ru(4) C(12) . . . . 154.3(5) no
C(1) Ru(3) Ru(4) C(12) . . . 4 78(1) no
C(1) Ru(3) Ru(4) C(13) . . . . -112.1(5) no
C(1) Ru(3) P(1) C(21) . . . . 53.9(5) no
C(1) Ru(3) P(1) C(22) . . . . -70.8(5) no
C(1) Ru(3) P(1) C(31) . . . . 172.0(4) no
C(1) Ru(3) Pt(1) C(10) . 4 . . -91.4(4) no
C(1) Ru(3) Pt(1) C(11) . 4 . . 159.9(7) no
C(1) Ru(3) Ru(1) C(14) . 4 . . -85(1) no
C(1) Ru(3) Ru(1) C(14) . 4 . 4 -165.3(4) no
C(1) Ru(3) Ru(1) C(15) . 4 . . 100.7(4) no
C(1) Ru(3) Ru(2) C(10) . 4 . . 92.0(4) no
C(1) Ru(3) Ru(2) C(18) . 4 . . -77(2) no
C(1) Ru(3) Ru(2) C(18) . 4 . 4 -176.6(5) no
C(1) Ru(3) Ru(4) C(12) . 4 . . -78(1) no
C(1) Ru(3) Ru(4) C(12) . 4 . 4 -154.3(5) no
C(1) Ru(3) Ru(4) C(13) . 4 . . 112.1(5) no
C(1) Ru(4) Pt(1) C(10) . . . . 0.0000(1) no
C(1) Ru(4) Pt(1) C(11) . . . . 180.0000(1) no
C(1) Ru(4) Ru(1) C(14) . . . . -130.5(3) no
C(1) Ru(4) Ru(1) C(14) . . . 4 130.5(3) no
C(1) Ru(4) Ru(1) C(15) . . . . 0.0000(2) no
C(1) Ru(4) Ru(3) C(16) . . . . 159.3(4) no
C(1) Ru(4) Ru(3) C(17) . . . . 80.0(7) no
C(1) Ru(4) Ru(3) C(16) . . 4 4 -159.3(4) no
C(1) Ru(4) Ru(3) C(17) . . 4 4 -80.0(7) no
C(10) Pt(1) Ru(2) C(18) . . . . -60.8(4) no
C(10) Pt(1) Ru(2) C(18) . . . 4 60.8(4) no
C(10) Pt(1) Ru(3) C(16) . . . . -168.8(4) no
C(10) Pt(1) Ru(3) C(17) . . . . -3.8(4) no
C(10) Pt(1) Ru(3) C(16) . . 4 4 168.8(4) no
C(10) Pt(1) Ru(3) C(17) . . 4 4 3.8(4) no
C(10) Pt(1) Ru(4) C(12) . . . . -135.3(3) no
C(10) Pt(1) Ru(4) C(12) . . . 4 135.3(3) no
C(10) Pt(1) Ru(4) C(13) . . . . 0.0000(1) no
C(10) Ru(2) Pt(1) C(11) . . . . 0.0000 no
C(10) Ru(2) Ru(1) C(14) . . . . 108.8(4) no
C(10) Ru(2) Ru(1) C(14) . . . 4 -108.8(4) no
C(10) Ru(2) Ru(1) C(15) . . . . 180.0000 no
C(10) Ru(2) Ru(3) C(16) . . . . -150.3(9) no
C(10) Ru(2) Ru(3) C(17) . . . . 118.0(3) no
C(10) Ru(2) Ru(3) C(16) . . 4 4 150.3(9) no
C(10) Ru(2) Ru(3) C(17) . . 4 4 -118.0(3) no
C(11) Pt(1) Ru(2) C(18) . . . . -60.8(4) no
C(11) Pt(1) Ru(2) C(18) . . . 4 60.8(4) no
C(11) Pt(1) Ru(3) C(16) . . . . -60.2(6) no
C(11) Pt(1) Ru(3) C(17) . . . . 104.8(7) no
C(11) Pt(1) Ru(3) C(16) . . 4 4 60.2(6) no
C(11) Pt(1) Ru(3) C(17) . . 4 4 -104.8(7) no
C(11) Pt(1) Ru(4) C(12) . . . . 44.7(3) no
C(11) Pt(1) Ru(4) C(12) . . . 4 -44.7(3) no
C(11) Pt(1) Ru(4) C(13) . . . . 180.0000(2) no
C(12) Ru(4) Ru(1) C(14) . . . . -28.5(5) no
C(12) Ru(4) Ru(1) C(14) . . . 4 -127.6(6) no
C(12) Ru(4) Ru(1) C(15) . . . . 101.9(5) no
C(12) Ru(4) Ru(3) C(16) . . . . -46.3(5) no
C(12) Ru(4) Ru(3) C(17) . . . . -125.7(7) no
C(12) Ru(4) Ru(3) C(16) . . 4 4 122(1) no
C(12) Ru(4) Ru(3) C(17) . . 4 4 -158(1) no
C(13) Ru(4) Ru(1) C(14) . . . . 49.5(3) no
C(13) Ru(4) Ru(1) C(14) . . . 4 -49.5(3) no
C(13) Ru(4) Ru(1) C(15) . . . . 180.0000(1) no
C(13) Ru(4) Ru(3) C(16) . . . . 47.2(5) no
C(13) Ru(4) Ru(3) C(17) . . . . -32.2(7) no
C(13) Ru(4) Ru(3) C(16) . . 4 4 -47.2(5) no
C(13) Ru(4) Ru(3) C(17) . . 4 4 32.2(7) no
C(14) Ru(1) Ru(2) C(18) . . . . -17.6(5) no
C(14) Ru(1) Ru(2) C(18) . . . 4 -124.8(5) no
C(14) Ru(1) Ru(3) C(16) . . . . 36.2(4) no
C(14) Ru(1) Ru(3) C(17) . . . . -56.1(4) no
C(14) Ru(1) Ru(3) C(16) . . 4 4 44(1) no
C(14) Ru(1) Ru(3) C(17) . . 4 4 137(1) no
C(15) Ru(1) Ru(2) C(18) . . . . 53.6(4) no
C(15) Ru(1) Ru(2) C(18) . . . 4 -53.6(4) no
C(15) Ru(1) Ru(3) C(16) . . . . 130.2(4) no
C(15) Ru(1) Ru(3) C(17) . . . . 37.9(4) no
C(15) Ru(1) Ru(3) C(16) . . 4 4 -130.2(4) no
C(15) Ru(1) Ru(3) C(17) . . 4 4 -37.9(4) no
C(16) Ru(3) Ru(2) C(18) . . . . 118.2(9) no
C(16) Ru(3) Ru(2) C(18) . . . 4 19(2) no
C(16) Ru(3) P(1) C(21) . . . . -173.5(5) no
C(16) Ru(3) P(1) C(22) . . . . 61.8(5) no
C(16) Ru(3) P(1) C(31) . . . . -55.5(4) no
C(17) Ru(3) Ru(2) C(18) . . . . 26.5(4) no
C(17) Ru(3) Ru(2) C(18) . . . 4 -73(2) no
C(17) Ru(3) P(1) C(21) . . . . -81.7(5) no
C(17) Ru(3) P(1) C(22) . . . . 153.6(5) no
C(17) Ru(3) P(1) C(31) . . . . 36.3(4) no
C(21) P(1) C(31) C(32) . . . . 34.2(8) no
C(21) P(1) C(31) C(36) . . . . -152.3(8) no
C(22) P(1) C(31) C(32) . . . . 141.8(8) no
C(22) P(1) C(31) C(36) . . . . -44.7(8) no
C(31) C(32) C(33) C(34) . . . . -1(2) no
C(31) C(36) C(35) C(34) . . . . 0(2) no
C(32) C(31) C(36) C(35) . . . . 0(2) no
C(32) C(33) C(34) C(35) . . . . 0(2) no
C(33) C(32) C(31) C(36) . . . . 1(1) no
C(33) C(34) C(35) C(36) . . . . 0(2) no
